data_4505534
loop_
_publ_author_name
'Fucke, Katharina'
'McIntyre, Garry J.'
'Wilkinson, Clive'
'Henry, Marc'
'Howard, Judith A. K.'
'Steed, Jonathan W.'

_publ_section_title
;
 New Insights into an Old Molecule: Interaction Energies of Theophylline
 Crystal Forms
;
_journal_issue 3
_journal_name_full 'Crystal Growth &amp; Design'
_journal_page_first 1395
_journal_paper_doi 10.1021/cg201499s
_journal_volume 12
_journal_year 2012
_chemical_formula_sum 'C7 H10 N4 O3'
_chemical_formula_weight 198.19
_chemical_name_common 'Theophylline Monohydrate'
_chemical_name_systematic
; 
 ? 
;
_space_group_IT_number 14
_symmetry_cell_setting monoclinic
_symmetry_space_group_name_Hall '-P 2yn'
_symmetry_space_group_name_H-M 'P 1 21/n 1'
_atom_sites_solution_hydrogens geom
_atom_sites_solution_primary direct
_atom_sites_solution_secondary difmap
_audit_creation_method SHELXL-97
_cell_angle_alpha 90.00
_cell_angle_beta 97.511(2)
_cell_angle_gamma 90.00
_cell_formula_units_Z 4
_cell_length_a 4.4605(3)
_cell_length_b 15.3207(9)
_cell_length_c 13.0529(7)
_cell_measurement_reflns_used 2723
_cell_measurement_temperature 120(2)
_cell_measurement_theta_max 30.03
_cell_measurement_theta_min 2.66
_cell_volume 884.36(9)
_computing_cell_refinement 'Bruker SMART'
_computing_data_collection 'Bruker SMART'
_computing_data_reduction 'Bruker SAINT'
_computing_structure_refinement 'SHELXL-97 (Sheldrick, 1997)'
_computing_structure_solution 'SHELXS-97 (Sheldrick, 1990)'
_diffrn_ambient_temperature 120(2)
_diffrn_measured_fraction_theta_full 0.982
_diffrn_measured_fraction_theta_max 0.982
_diffrn_measurement_device_type 'CCD area detector'
_diffrn_measurement_method 'phi and omega scans'
_diffrn_radiation_monochromator graphite
_diffrn_radiation_source 'fine-focus sealed tube'
_diffrn_radiation_type MoK\a
_diffrn_radiation_wavelength 0.71073
_diffrn_reflns_av_R_equivalents 0.0355
_diffrn_reflns_av_sigmaI/netI 0.0404
_diffrn_reflns_limit_h_max 6
_diffrn_reflns_limit_h_min -6
_diffrn_reflns_limit_k_max 21
_diffrn_reflns_limit_k_min -21
_diffrn_reflns_limit_l_max 10
_diffrn_reflns_limit_l_min -18
_diffrn_reflns_number 7585
_diffrn_reflns_theta_full 30.11
_diffrn_reflns_theta_max 30.11
_diffrn_reflns_theta_min 2.66
_exptl_absorpt_coefficient_mu 0.119
_exptl_absorpt_correction_T_max 1.000000
_exptl_absorpt_correction_T_min 0.797977
_exptl_absorpt_correction_type multi-scan
_exptl_absorpt_process_details SADABS
_exptl_crystal_colour colourless
_exptl_crystal_density_diffrn 1.489
_exptl_crystal_density_method 'not measured'
_exptl_crystal_description prism
_exptl_crystal_F_000 416
_exptl_crystal_size_max 0.1
_exptl_crystal_size_mid 0.05
_exptl_crystal_size_min 0.02
_refine_diff_density_max 0.331
_refine_diff_density_min -0.217
_refine_diff_density_rms 0.057
_refine_ls_extinction_method none
_refine_ls_goodness_of_fit_ref 1.133
_refine_ls_hydrogen_treatment mixed
_refine_ls_matrix_type full
_refine_ls_number_parameters 149
_refine_ls_number_reflns 2568
_refine_ls_number_restraints 0
_refine_ls_restrained_S_all 1.133
_refine_ls_R_factor_all 0.0624
_refine_ls_R_factor_gt 0.0487
_refine_ls_shift/su_max 0.000
_refine_ls_shift/su_mean 0.000
_refine_ls_structure_factor_coef Fsqd
_refine_ls_weighting_details 'calc w=1/[\s^2^(Fo^2^)+(0.0470P)^2^+0.5398P] where P=(Fo^2^+2Fc^2^)/3'
_refine_ls_weighting_scheme calc
_refine_ls_wR_factor_gt 0.1281
_refine_ls_wR_factor_ref 0.1350
_reflns_number_gt 2047
_reflns_number_total 2568
_reflns_threshold_expression >2sigma(I)
_cod_data_source_file cg201499s_si_004.cif
_cod_data_source_block c:\users\kathi\desktop\workth~1\try
_cod_depositor_comments
;
The following automatic conversions were performed:

'_symmetry_cell_setting' value 'Monoclinic' changed to 'monoclinic'
according to /home/saulius/struct/CIF-dictionaries/cif_core.dic
dictionary named 'cif_core.dic' version 2.4.1 from 2010-06-29.

Automatic conversion script
Id: cif_fix_values 1715 2011-07-08 13:25:40Z adriana 
;
_cod_original_sg_symbol_H-M P21/n
_cod_database_code 4505534

loop_
_symmetry_equiv_pos_as_xyz
'x, y, z'
'-x+1/2, y+1/2, -z+1/2'
'-x, -y, -z'
'x-1/2, -y-1/2, z-1/2'

loop_
_atom_site_label
_atom_site_type_symbol
_atom_site_fract_x
_atom_site_fract_y
_atom_site_fract_z
_atom_site_U_iso_or_equiv
_atom_site_adp_type
_atom_site_occupancy
_atom_site_symmetry_multiplicity
_atom_site_calc_flag
_atom_site_refinement_flags
O2 O 1.1732(3) 0.75855(8) 0.79764(10) 0.0244(3) Uani 1 1 d .
O1 O 0.8389(3) 0.51191(7) 0.61987(9) 0.0229(3) Uani 1 1 d .
N2 N 0.7733(3) 0.77463(8) 0.67174(10) 0.0178(3) Uani 1 1 d .
N1 N 1.0011(3) 0.63606(8) 0.70826(10) 0.0174(3) Uani 1 1 d .
C3 C 0.5814(3) 0.73507(10) 0.59511(12) 0.0165(3) Uani 1 1 d .
N3 N 0.3529(3) 0.77420(9) 0.53208(11) 0.0190(3) Uani 1 1 d .
C5 C 0.5999(3) 0.64741(9) 0.57418(12) 0.0163(3) Uani 1 1 d .
O1W O 0.2407(4) 0.95404(9) 0.47260(13) 0.0330(3) Uani 1 1 d .
C2 C 0.9926(3) 0.72602(10) 0.72975(12) 0.0178(3) Uani 1 1 d .
N4 N 0.3711(3) 0.63160(9) 0.49429(11) 0.0182(3) Uani 1 1 d .
C1 C 0.8121(3) 0.59159(10) 0.63159(12) 0.0173(3) Uani 1 1 d .
C6 C 1.2227(4) 0.58426(11) 0.77624(13) 0.0230(3) Uani 1 1 d .
H6B H 1.1338 0.5654 0.8356 0.034 Uiso 1 1 calc R
H6C H 1.3976 0.6194 0.7981 0.034 Uiso 1 1 calc R
H6A H 1.2811 0.5342 0.7393 0.034 Uiso 1 1 calc R
C7 C 0.7514(4) 0.86854(10) 0.69135(15) 0.0255(4) Uani 1 1 d .
H7B H 0.8181 0.9005 0.6353 0.038 Uiso 1 1 calc R
H7C H 0.8765 0.8831 0.7546 0.038 Uiso 1 1 calc R
H7A H 0.5452 0.8835 0.6971 0.038 Uiso 1 1 calc R
C4 C 0.2334(3) 0.70872(10) 0.47197(13) 0.0197(3) Uani 1 1 d .
H4A H 0.074(5) 0.7156(13) 0.4183(16) 0.019(5) Uiso 1 1 d .
H4 H 0.324(5) 0.5794(16) 0.4627(18) 0.033(6) Uiso 1 1 d .
H1W H 0.268(6) 0.903(2) 0.495(2) 0.048(7) Uiso 1 1 d .
H2W H 0.419(11) 0.976(3) 0.508(4) 0.033(12) Uiso 0.50 1 d P
H3W H 0.117(15) 0.974(5) 0.486(6) 0.07(3) Uiso 0.50 1 d P

loop_
_atom_site_aniso_label
_atom_site_aniso_U_11
_atom_site_aniso_U_22
_atom_site_aniso_U_33
_atom_site_aniso_U_23
_atom_site_aniso_U_13
_atom_site_aniso_U_12
O2 0.0229(5) 0.0251(6) 0.0236(6) -0.0041(5) -0.0034(5) -0.0030(4)
O1 0.0260(6) 0.0160(5) 0.0251(6) -0.0001(4) -0.0021(5) 0.0010(4)
N2 0.0188(6) 0.0150(6) 0.0192(7) -0.0016(5) 0.0013(5) -0.0003(4)
N1 0.0159(5) 0.0170(6) 0.0187(7) 0.0008(5) -0.0003(5) 0.0002(4)
C3 0.0161(6) 0.0165(6) 0.0169(7) -0.0001(5) 0.0019(5) -0.0004(5)
N3 0.0185(6) 0.0175(6) 0.0205(7) 0.0007(5) 0.0003(5) 0.0012(5)
C5 0.0161(6) 0.0160(6) 0.0166(7) -0.0006(5) 0.0011(5) -0.0009(5)
O1W 0.0388(8) 0.0182(6) 0.0391(8) 0.0034(6) -0.0052(7) 0.0000(6)
C2 0.0172(6) 0.0193(7) 0.0171(7) -0.0003(6) 0.0030(5) -0.0014(5)
N4 0.0187(6) 0.0168(6) 0.0181(7) -0.0007(5) -0.0012(5) -0.0009(5)
C1 0.0177(6) 0.0174(7) 0.0169(7) 0.0010(5) 0.0022(6) -0.0007(5)
C6 0.0211(7) 0.0243(8) 0.0221(8) 0.0050(6) -0.0024(6) 0.0022(6)
C7 0.0308(8) 0.0148(7) 0.0290(9) -0.0044(6) -0.0027(7) 0.0006(6)
C4 0.0188(7) 0.0201(7) 0.0195(8) 0.0012(6) 0.0005(6) 0.0007(5)

loop_
_atom_type_symbol
_atom_type_description
_atom_type_scat_dispersion_real
_atom_type_scat_dispersion_imag
_atom_type_scat_source
C C 0.0033 0.0016 'International Tables Vol C Tables 4.2.6.8 and 6.1.1.4'
H H 0.0000 0.0000 'International Tables Vol C Tables 4.2.6.8 and 6.1.1.4'
N N 0.0061 0.0033 'International Tables Vol C Tables 4.2.6.8 and 6.1.1.4'
O O 0.0106 0.0060 'International Tables Vol C Tables 4.2.6.8 and 6.1.1.4'

loop_
_geom_angle_atom_site_label_1
_geom_angle_atom_site_label_2
_geom_angle_atom_site_label_3
_geom_angle
C3 N2 C2 119.60(13)
C3 N2 C7 120.79(13)
C2 N2 C7 119.60(13)
C1 N1 C2 126.16(12)
C1 N1 C6 117.60(13)
C2 N1 C6 116.19(13)
N3 C3 N2 126.36(14)
N3 C3 C5 111.69(13)
N2 C3 C5 121.94(13)
C4 N3 C3 103.47(13)
C3 C5 N4 105.27(13)
C3 C5 C1 122.57(14)
N4 C5 C1 132.11(14)
H1W O1W H2W 95(3)
H1W O1W H3W 114(7)
H2W O1W H3W 113(7)
O2 C2 N2 122.15(14)
O2 C2 N1 120.71(14)
N2 C2 N1 117.14(13)
C4 N4 C5 106.30(13)
C4 N4 H4 127.0(14)
C5 N4 H4 126.7(14)
O1 C1 N1 120.67(14)
O1 C1 C5 126.79(14)
N1 C1 C5 112.54(13)
N1 C6 H6B 109.5
N1 C6 H6C 109.5
H6B C6 H6C 109.5
N1 C6 H6A 109.5
H6B C6 H6A 109.5
H6C C6 H6A 109.5
N2 C7 H7B 109.5
N2 C7 H7C 109.5
H7B C7 H7C 109.5
N2 C7 H7A 109.5
H7B C7 H7A 109.5
H7C C7 H7A 109.5
N3 C4 N4 113.27(14)
N3 C4 H4A 124.0(13)
N4 C4 H4A 122.7(13)

loop_
_geom_bond_atom_site_label_1
_geom_bond_atom_site_label_2
_geom_bond_distance
O2 C2 1.2231(19)
O1 C1 1.2381(19)
N2 C3 1.3700(19)
N2 C2 1.375(2)
N2 C7 1.467(2)
N1 C1 1.3985(19)
N1 C2 1.408(2)
N1 C6 1.4713(19)
C3 N3 1.3622(19)
C3 C5 1.375(2)
N3 C4 1.340(2)
C5 N4 1.3817(19)
C5 C1 1.415(2)
O1W H1W 0.84(3)
O1W H2W 0.93(5)
O1W H3W 0.67(6)
N4 C4 1.346(2)
N4 H4 0.91(2)
C6 H6B 0.9600
C6 H6C 0.9600
C6 H6A 0.9600
C7 H7B 0.9600
C7 H7C 0.9600
C7 H7A 0.9600
C4 H4A 0.94(2)

loop_
_geom_hbond_atom_site_label_D
_geom_hbond_atom_site_label_H
_geom_hbond_atom_site_label_A
_geom_hbond_distance_DH
_geom_hbond_distance_HA
_geom_hbond_distance_DA
_geom_hbond_angle_DHA
_geom_hbond_site_symmetry_A
N4 H4 O1 0.91(2) 1.86(2) 2.7508(17) 167(2) 3_666
O1W H1W N3 0.84(3) 2.06(3) 2.888(2) 173(3) .
O1W H2W O1W 0.93(5) 1.85(4) 2.722(3) 156(4) 3_676
O1W H3W O1W 0.67(6) 2.07(6) 2.740(4) 174(9) 3_576
